data_4123126
loop_
_publ_author_name
'Hamilton, Clifton R.'
'Gau, Michael R.'
'Baglia, Regina A.'
'McWilliams, Sean F.'
'Zdilla, Michael J.'

_publ_section_title
;
 Mechanistic Elucidation of the Stepwise Formation of a Tetranuclear
 Manganese Pinned Butterfly Cluster via N-N Bond Cleavage, Hydrogen Atom
 Transfer, and Cluster Rearrangement.
;
_journal_name_full 'Journal of the American Chemical Society'
_journal_page_first 141218154447008
_journal_paper_doi 10.1021/ja508244x
_journal_year 2014
_chemical_formula_moiety 'C56 H50 Mn2 N10'
_chemical_formula_sum 'C56 H50 Mn2 N10'
_chemical_formula_weight 972.94
_chemical_melting_point ?
_chemical_name_common 'MnBpyDPH Dimer'
_chemical_name_systematic
;
 ?
;
_space_group_crystal_system monoclinic
_space_group_IT_number 15
_space_group_name_Hall '-C 2yc'
_space_group_name_H-M_alt 'C 1 2/c 1'
_symmetry_space_group_name_Hall '-C 2yc'
_symmetry_space_group_name_H-M 'C 1 2/c 1'
_atom_sites_solution_hydrogens geom
_audit_creation_method SHELXL-2013
_cell_angle_alpha 90
_cell_angle_beta 127.903(5)
_cell_angle_gamma 90
_cell_formula_units_Z 4
_cell_length_a 26.474(7)
_cell_length_b 10.909(3)
_cell_length_c 20.872(9)
_cell_measurement_reflns_used 2902
_cell_measurement_temperature 173(2)
_cell_measurement_theta_max 22.479
_cell_measurement_theta_min 2.474
_cell_volume 4756(3)
_computing_cell_refinement 'SAINT (Bruker-AXS)'
_computing_data_collection 'COSMO (Bruker-AXS)'
_computing_data_reduction 'SADABS (Bruker-AXS)'
_computing_molecular_graphics XP
_computing_publication_material 'APEX2 Report Generator (Bruker-AXS)'
_computing_structure_refinement 'SHELXL-2013 (Sheldrick, 2013)'
_computing_structure_solution 'SHELXS-97 (Sheldrick, 2008)'
_diffrn_ambient_temperature 173(2)
_diffrn_detector_area_resol_mean 8.333
_diffrn_measured_fraction_theta_full 1.000
_diffrn_measured_fraction_theta_max 0.995
_diffrn_measurement_device_type 'Kappa APEX II DUO'
_diffrn_measurement_method 'Omega Scans'
_diffrn_radiation_type MoK\a
_diffrn_radiation_wavelength 0.71073
_diffrn_reflns_av_R_equivalents 0.0555
_diffrn_reflns_av_unetI/netI 0.0656
_diffrn_reflns_Laue_measured_fraction_full 1.000
_diffrn_reflns_Laue_measured_fraction_max 0.995
_diffrn_reflns_limit_h_max 34
_diffrn_reflns_limit_h_min -28
_diffrn_reflns_limit_k_max 14
_diffrn_reflns_limit_k_min -8
_diffrn_reflns_limit_l_max 27
_diffrn_reflns_limit_l_min -27
_diffrn_reflns_number 18835
_diffrn_reflns_point_group_measured_fraction_full 1.000
_diffrn_reflns_point_group_measured_fraction_max 0.995
_diffrn_reflns_theta_full 25.242
_diffrn_reflns_theta_max 27.913
_diffrn_reflns_theta_min 1.950
_diffrn_source 'Fine-Focused Sealed Tube'
_exptl_absorpt_coefficient_mu 0.581
_exptl_absorpt_correction_T_max 0.7456
_exptl_absorpt_correction_T_min 0.6581
_exptl_absorpt_correction_type multi-scan
_exptl_absorpt_process_details
;
 19409 Corrected reflections written to file mo_1559_0m.hkl
 Estimated minimum and maximum transmission:  0.6581  0.7456
 The ratio of these values is more reliable than their absolute values!
 Additional spherical absorption correction applied with mu*r =  0.2000
 Lambda/2 correction factor = 0.0015
;
_exptl_crystal_colour Red
_exptl_crystal_density_diffrn 1.359
_exptl_crystal_density_method 'Not Measured'
_exptl_crystal_description Needle
_exptl_crystal_F_000 2024
_exptl_crystal_size_max 0.424
_exptl_crystal_size_mid 0.080
_exptl_crystal_size_min 0.070
_refine_diff_density_max 0.515
_refine_diff_density_min -0.416
_refine_diff_density_rms 0.065
_refine_ls_extinction_method none
_refine_ls_goodness_of_fit_ref 1.008
_refine_ls_hydrogen_treatment constr
_refine_ls_matrix_type full
_refine_ls_number_parameters 307
_refine_ls_number_reflns 5659
_refine_ls_number_restraints 0
_refine_ls_restrained_S_all 1.008
_refine_ls_R_factor_all 0.0940
_refine_ls_R_factor_gt 0.0486
_refine_ls_shift/su_max 0.001
_refine_ls_shift/su_mean 0.000
_refine_ls_structure_factor_coef Fsqd
_refine_ls_weighting_details 'w=1/[\s^2^(Fo^2^)+(0.0511P)^2^+2.1973P] where P=(Fo^2^+2Fc^2^)/3'
_refine_ls_weighting_scheme calc
_refine_ls_wR_factor_gt 0.0996
_refine_ls_wR_factor_ref 0.1150
_reflns_Friedel_coverage 0.000
_reflns_number_gt 3659
_reflns_number_total 5659
_reflns_threshold_expression 'I > 2\s(I)'
_cod_data_source_file ja508244x_si_002.cif
_cod_data_source_block 1CBpy
_cod_depositor_comments
;
The following automatic conversions were performed:

'_chemical_melting_point' value 'Not Determined' was changed to '?' -
the value is undefined or not
given.

'_exptl_absorpt_correction_type' value 'Multi-Scan' changed
to 'multi-scan' according to
/home/saulius/struct/COD-crude-data--automatic-downloads/rss-feeds/ACS/lib/dictionaries/cif_core.dic
dictionary named 'cif_core.dic' version 2.4.2 from 2011-04-26.

Automatic conversion script
Id: cif_fix_values 2935 2014-11-11 08:27:57Z andrius 
;
_cod_database_code 4123126
_shelx_space_group_comment
;
The symmetry employed for this shelxl refinement is uniquely defined
by the following loop, which should always be used as a source of
symmetry information in preference to the above space-group names.
They are only intended as comments.
;
_shelx_estimated_absorpt_t_min 0.791
_shelx_estimated_absorpt_t_max 0.960
_shelxl_version_number 2013-3

loop_
_space_group_symop_operation_xyz
'x, y, z'
'-x, y, -z+1/2'
'x+1/2, y+1/2, z'
'-x+1/2, y+1/2, -z+1/2'
'-x, -y, -z'
'x, -y, z-1/2'
'-x+1/2, -y+1/2, -z'
'x+1/2, -y+1/2, z-1/2'

loop_
_atom_site_label
_atom_site_type_symbol
_atom_site_fract_x
_atom_site_fract_y
_atom_site_fract_z
_atom_site_U_iso_or_equiv
_atom_site_adp_type
_atom_site_occupancy
_atom_site_site_symmetry_order
_atom_site_calc_flag
_atom_site_refinement_flags_posn
_atom_site_refinement_flags_adp
Mn1 Mn 0.49546(2) 0.72327(4) 0.82001(2) 0.02628(12) Uani 1 1 d . .
N2 N 0.53020(9) 0.4581(2) 0.84653(12) 0.0328(5) Uani 1 1 d . .
H2 H 0.5364 0.4246 0.8135 0.039 Uiso 1 1 calc R U
C21 C 0.57225(11) 0.4348(2) 0.92894(15) 0.0270(5) Uani 1 1 d . .
C11 C 0.41892(11) 0.4753(2) 0.76993(13) 0.0272(5) Uani 1 1 d . .
C16 C 0.36254(11) 0.5436(3) 0.73826(15) 0.0324(6) Uani 1 1 d . .
H16 H 0.3661 0.6283 0.7510 0.039 Uiso 1 1 calc R U
N1 N 0.47660(9) 0.53672(19) 0.81521(12) 0.0288(5) Uani 1 1 d . .
C26 C 0.63534(12) 0.4004(2) 0.96467(16) 0.0329(6) Uani 1 1 d . .
H26 H 0.6490 0.3931 0.9320 0.040 Uiso 1 1 calc R U
C22 C 0.55331(11) 0.4419(2) 0.97799(15) 0.0287(6) Uani 1 1 d . .
H22 H 0.5103 0.4623 0.9548 0.034 Uiso 1 1 calc R U
C23 C 0.59694(12) 0.4193(2) 1.06053(15) 0.0345(6) Uani 1 1 d . .
H23 H 0.5837 0.4264 1.0936 0.041 Uiso 1 1 calc R U
C25 C 0.67790(12) 0.3771(2) 1.04669(17) 0.0392(7) Uani 1 1 d . .
H25 H 0.7206 0.3542 1.0701 0.047 Uiso 1 1 calc R U
C24 C 0.65916(13) 0.3867(3) 1.09545(16) 0.0389(7) Uani 1 1 d . .
H24 H 0.6887 0.3710 1.1521 0.047 Uiso 1 1 calc R U
C12 C 0.41064(13) 0.3494(3) 0.75050(16) 0.0356(6) Uani 1 1 d . .
H12 H 0.4470 0.2991 0.7712 0.043 Uiso 1 1 calc R U
C13 C 0.34939(14) 0.2982(3) 0.70109(17) 0.0434(7) Uani 1 1 d . .
H13 H 0.3447 0.2134 0.6882 0.052 Uiso 1 1 calc R U
C15 C 0.30287(12) 0.4906(3) 0.68958(16) 0.0411(7) Uani 1 1 d . .
H15 H 0.2661 0.5395 0.6688 0.049 Uiso 1 1 calc R U
C14 C 0.29550(14) 0.3684(3) 0.67054(16) 0.0439(7) Uani 1 1 d . .
H14 H 0.2541 0.3325 0.6369 0.053 Uiso 1 1 calc R U
N3 N 0.56407(10) 0.74893(18) 0.95664(12) 0.0291(5) Uani 1 1 d . .
N4 N 0.44507(10) 0.8322(2) 0.85892(13) 0.0330(5) Uani 1 1 d . .
N5 N 0.42648(9) 0.75659(19) 0.68757(12) 0.0285(5) Uani 1 1 d . .
H5 H 0.3975 0.6837 0.6632 0.034 Uiso 1 1 calc R U
C51 C 0.39017(11) 0.8575(2) 0.64231(15) 0.0305(6) Uani 1 1 d . .
C56 C 0.41940(13) 0.9673(3) 0.64652(16) 0.0376(6) Uani 1 1 d . .
H56 H 0.4648 0.9728 0.6823 0.045 Uiso 1 1 calc R U
C52 C 0.32322(12) 0.8547(3) 0.58864(16) 0.0396(7) Uani 1 1 d . .
H52 H 0.3014 0.7827 0.5848 0.047 Uiso 1 1 calc R U
C54 C 0.31802(16) 1.0618(3) 0.54654(18) 0.0544(9) Uani 1 1 d . .
H54 H 0.2936 1.1306 0.5140 0.065 Uiso 1 1 calc R U
C55 C 0.38392(15) 1.0681(3) 0.59986(18) 0.0468(8) Uani 1 1 d . .
H55 H 0.4050 1.1419 0.6046 0.056 Uiso 1 1 calc R U
C53 C 0.28814(14) 0.9557(3) 0.54087(18) 0.0533(9) Uani 1 1 d . .
H53 H 0.2428 0.9509 0.5038 0.064 Uiso 1 1 calc R U
C46 C 0.47295(12) 0.8348(2) 0.93851(16) 0.0324(6) Uani 1 1 d . .
C44 C 0.38073(15) 0.9298(3) 0.91296(19) 0.0477(8) Uani 1 1 d . .
H44 H 0.3587 0.9628 0.9317 0.057 Uiso 1 1 calc R U
C45 C 0.44169(14) 0.8831(3) 0.96730(18) 0.0410(7) Uani 1 1 d . .
H45 H 0.4622 0.8840 1.0239 0.049 Uiso 1 1 calc R U
C42 C 0.38579(13) 0.8794(3) 0.80668(17) 0.0400(7) Uani 1 1 d . .
H42 H 0.3663 0.8791 0.7504 0.048 Uiso 1 1 calc R U
C43 C 0.35201(14) 0.9282(3) 0.83113(19) 0.0475(8) Uani 1 1 d . .
H43 H 0.3101 0.9599 0.7926 0.057 Uiso 1 1 calc R U
C36 C 0.53904(12) 0.7847(2) 0.99342(15) 0.0311(6) Uani 1 1 d . .
C32 C 0.62472(12) 0.7087(2) 1.00265(15) 0.0338(6) Uani 1 1 d . .
H32 H 0.6426 0.6847 0.9766 0.041 Uiso 1 1 calc R U
C33 C 0.66227(13) 0.7007(3) 1.08604(16) 0.0413(7) Uani 1 1 d . .
H33 H 0.7054 0.6737 1.1170 0.050 Uiso 1 1 calc R U
C35 C 0.57353(14) 0.7745(3) 1.07681(17) 0.0453(7) Uani 1 1 d . .
H35 H 0.5545 0.7960 1.1018 0.054 Uiso 1 1 calc R U
C34 C 0.63607(15) 0.7324(3) 1.12322(17) 0.0505(8) Uani 1 1 d . .
H34 H 0.6605 0.7257 1.1805 0.061 Uiso 1 1 calc R U

loop_
_atom_site_aniso_label
_atom_site_aniso_U_11
_atom_site_aniso_U_22
_atom_site_aniso_U_33
_atom_site_aniso_U_23
_atom_site_aniso_U_13
_atom_site_aniso_U_12
Mn1 0.02184(19) 0.0317(2) 0.02281(19) -0.00139(17) 0.01245(15) -0.00190(17)
N2 0.0311(12) 0.0431(14) 0.0256(11) 0.0011(10) 0.0182(10) 0.0073(10)
C21 0.0283(13) 0.0212(13) 0.0294(13) 0.0001(10) 0.0166(11) 0.0002(10)
C11 0.0301(13) 0.0356(15) 0.0178(12) -0.0002(10) 0.0156(11) -0.0064(11)
C16 0.0293(13) 0.0384(16) 0.0282(14) -0.0001(12) 0.0170(11) -0.0060(11)
N1 0.0240(10) 0.0327(12) 0.0276(11) 0.0009(9) 0.0147(9) 0.0000(9)
C26 0.0311(13) 0.0341(15) 0.0379(15) 0.0006(12) 0.0234(12) 0.0026(11)
C22 0.0271(12) 0.0280(14) 0.0330(14) 0.0031(11) 0.0194(11) 0.0008(10)
C23 0.0411(15) 0.0330(15) 0.0324(15) 0.0042(12) 0.0242(13) 0.0002(12)
C25 0.0293(14) 0.0357(16) 0.0442(17) 0.0073(13) 0.0184(13) 0.0075(12)
C24 0.0377(15) 0.0381(16) 0.0289(14) 0.0099(12) 0.0145(12) 0.0046(12)
C12 0.0406(15) 0.0407(17) 0.0332(15) -0.0034(12) 0.0265(13) -0.0065(13)
C13 0.0582(19) 0.0435(18) 0.0372(16) -0.0169(13) 0.0338(15) -0.0262(15)
C15 0.0286(14) 0.0552(19) 0.0300(15) 0.0033(13) 0.0133(12) -0.0094(13)
C14 0.0371(16) 0.058(2) 0.0300(15) -0.0086(14) 0.0172(13) -0.0205(14)
N3 0.0326(11) 0.0282(12) 0.0266(11) -0.0012(9) 0.0182(10) -0.0061(8)
N4 0.0351(12) 0.0331(13) 0.0336(12) -0.0044(10) 0.0226(10) -0.0026(10)
N5 0.0243(10) 0.0348(13) 0.0219(10) 0.0032(9) 0.0119(9) -0.0010(8)
C51 0.0285(13) 0.0393(16) 0.0263(13) 0.0004(11) 0.0182(11) 0.0061(11)
C56 0.0374(15) 0.0432(17) 0.0319(15) 0.0008(13) 0.0212(13) 0.0059(13)
C52 0.0292(14) 0.0471(18) 0.0352(15) -0.0008(13) 0.0162(12) 0.0065(12)
C54 0.062(2) 0.054(2) 0.0360(17) 0.0121(15) 0.0240(16) 0.0285(17)
C55 0.064(2) 0.0386(18) 0.0477(18) 0.0070(14) 0.0394(17) 0.0096(15)
C53 0.0331(16) 0.066(2) 0.0385(17) -0.0014(16) 0.0106(14) 0.0199(15)
C46 0.0408(15) 0.0266(14) 0.0359(15) -0.0055(11) 0.0267(13) -0.0077(12)
C44 0.0560(19) 0.0443(18) 0.062(2) -0.0083(15) 0.0458(18) -0.0008(15)
C45 0.0535(18) 0.0386(17) 0.0444(17) -0.0076(13) 0.0370(15) -0.0076(14)
C42 0.0373(15) 0.0436(17) 0.0369(16) -0.0025(13) 0.0217(13) 0.0036(13)
C43 0.0424(17) 0.0486(19) 0.055(2) -0.0043(15) 0.0321(16) 0.0040(14)
C36 0.0413(14) 0.0249(14) 0.0300(14) -0.0048(11) 0.0233(12) -0.0105(12)
C32 0.0317(14) 0.0357(16) 0.0305(14) 0.0004(12) 0.0172(12) -0.0050(12)
C33 0.0367(15) 0.0425(18) 0.0319(15) 0.0068(13) 0.0145(13) -0.0032(13)
C35 0.0571(19) 0.0495(18) 0.0331(16) 0.0000(14) 0.0297(15) 0.0020(15)
C34 0.058(2) 0.060(2) 0.0254(15) 0.0050(14) 0.0212(14) 0.0016(16)

loop_
_atom_type_symbol
_atom_type_description
_atom_type_scat_dispersion_real
_atom_type_scat_dispersion_imag
_atom_type_scat_source
C C 0.0033 0.0016 'International Tables Vol C Tables 4.2.6.8 and 6.1.1.4'
H H 0.0000 0.0000 'International Tables Vol C Tables 4.2.6.8 and 6.1.1.4'
N N 0.0061 0.0033 'International Tables Vol C Tables 4.2.6.8 and 6.1.1.4'
Mn Mn 0.3368 0.7283 'International Tables Vol C Tables 4.2.6.8 and 6.1.1.4'

loop_
_geom_angle_atom_site_label_1
_geom_angle_atom_site_label_2
_geom_angle_atom_site_label_3
_geom_angle
_geom_angle_site_symmetry_1
_geom_angle_site_symmetry_3
N1 Mn1 N5 111.49(8) . 2_656
N1 Mn1 N5 96.37(8) . .
N5 Mn1 N5 88.49(8) 2_656 .
N1 Mn1 N3 99.45(7) . .
N5 Mn1 N3 90.46(8) 2_656 .
N5 Mn1 N3 163.38(8) . .
N1 Mn1 N4 110.58(8) . .
N5 Mn1 N4 136.25(8) 2_656 .
N5 Mn1 N4 98.34(8) . .
N3 Mn1 N4 71.29(8) . .
N1 Mn1 Mn1 96.35(6) . 2_656
N5 Mn1 Mn1 46.03(5) 2_656 2_656
N5 Mn1 Mn1 45.57(6) . 2_656
N3 Mn1 Mn1 136.45(6) . 2_656
N4 Mn1 Mn1 138.06(6) . 2_656
C21 N2 N1 119.63(19) . .
N2 C21 C22 121.8(2) . .
N2 C21 C26 119.9(2) . .
C22 C21 C26 118.3(2) . .
N1 C11 C12 125.5(2) . .
N1 C11 C16 118.1(2) . .
C12 C11 C16 116.4(2) . .
C15 C16 C11 121.8(3) . .
C11 N1 N2 113.1(2) . .
C11 N1 Mn1 129.74(16) . .
N2 N1 Mn1 115.07(14) . .
C25 C26 C21 120.6(2) . .
C23 C22 C21 120.2(2) . .
C24 C23 C22 121.1(2) . .
C26 C25 C24 120.8(2) . .
C23 C24 C25 118.9(2) . .
C13 C12 C11 120.4(3) . .
C14 C13 C12 121.4(3) . .
C14 C15 C16 121.2(3) . .
C15 C14 C13 118.8(3) . .
C32 N3 C36 118.7(2) . .
C32 N3 Mn1 122.80(17) . .
C36 N3 Mn1 117.32(17) . .
C46 N4 C42 118.4(2) . .
C46 N4 Mn1 117.11(17) . .
C42 N4 Mn1 123.88(18) . .
C51 N5 Mn1 111.86(15) . 2_656
C51 N5 Mn1 132.64(17) . .
Mn1 N5 Mn1 88.40(8) 2_656 .
N5 C51 C52 122.5(2) . .
N5 C51 C56 120.9(2) . .
C52 C51 C56 116.6(2) . .
C55 C56 C51 121.7(3) . .
C53 C52 C51 121.1(3) . .
C53 C54 C55 119.4(3) . .
C54 C55 C56 120.2(3) . .
C54 C53 C52 120.9(3) . .
N4 C46 C45 121.5(3) . .
N4 C46 C36 116.0(2) . .
C45 C46 C36 122.5(2) . .
C43 C44 C45 119.4(3) . .
C44 C45 C46 119.4(3) . .
N4 C42 C43 123.1(3) . .
C44 C43 C42 118.3(3) . .
N3 C36 C35 121.2(3) . .
N3 C36 C46 115.2(2) . .
C35 C36 C46 123.6(2) . .
N3 C32 C33 122.9(3) . .
C34 C33 C32 118.5(3) . .
C34 C35 C36 119.1(3) . .
C33 C34 C35 119.5(3) . .

loop_
_geom_bond_atom_site_label_1
_geom_bond_atom_site_label_2
_geom_bond_distance
_geom_bond_site_symmetry_2
Mn1 N1 2.083(2) .
Mn1 N5 2.198(2) 2_656
Mn1 N5 2.215(2) .
Mn1 N3 2.268(2) .
Mn1 N4 2.276(2) .
Mn1 Mn1 3.0762(15) 2_656
N2 C21 1.382(3) .
N2 N1 1.427(3) .
C21 C22 1.392(3) .
C21 C26 1.399(3) .
C11 N1 1.379(3) .
C11 C12 1.411(4) .
C11 C16 1.417(3) .
C16 C15 1.375(3) .
C26 C25 1.377(4) .
C22 C23 1.385(3) .
C23 C24 1.377(4) .
C25 C24 1.383(4) .
C12 C13 1.396(4) .
C13 C14 1.382(4) .
C15 C14 1.370(4) .
N3 C32 1.341(3) .
N3 C36 1.344(3) .
N4 C46 1.341(3) .
N4 C42 1.347(3) .
N5 C51 1.383(3) .
N5 Mn1 2.198(2) 2_656
C51 C52 1.399(3) .
C51 C56 1.400(4) .
C56 C55 1.384(4) .
C52 C53 1.390(4) .
C54 C53 1.365(5) .
C54 C55 1.379(4) .
C46 C45 1.391(4) .
C46 C36 1.486(4) .
C44 C43 1.378(4) .
C44 C45 1.379(4) .
C42 C43 1.380(4) .
C36 C35 1.387(4) .
C32 C33 1.378(4) .
C33 C34 1.366(4) .
C35 C34 1.385(4) .

loop_
_geom_torsion_atom_site_label_1
_geom_torsion_atom_site_label_2
_geom_torsion_atom_site_label_3
_geom_torsion_atom_site_label_4
_geom_torsion
_geom_torsion_site_symmetry_1
N1 N2 C21 C22 26.2(3) .
N1 N2 C21 C26 -155.3(2) .
N1 C11 C16 C15 177.1(2) .
C12 C11 C16 C15 -1.5(3) .
C12 C11 N1 N2 -3.7(3) .
C16 C11 N1 N2 177.72(19) .
C12 C11 N1 Mn1 158.92(19) .
C16 C11 N1 Mn1 -19.6(3) .
C21 N2 N1 C11 -110.2(2) .
C21 N2 N1 Mn1 84.5(2) .
N2 C21 C26 C25 179.9(2) .
C22 C21 C26 C25 -1.5(4) .
N2 C21 C22 C23 -179.3(2) .
C26 C21 C22 C23 2.1(4) .
C21 C22 C23 C24 -1.6(4) .
C21 C26 C25 C24 0.3(4) .
C22 C23 C24 C25 0.3(4) .
C26 C25 C24 C23 0.4(4) .
N1 C11 C12 C13 -177.2(2) .
C16 C11 C12 C13 1.4(3) .
C11 C12 C13 C14 -0.6(4) .
C11 C16 C15 C14 1.0(4) .
C16 C15 C14 C13 -0.1(4) .
C12 C13 C14 C15 -0.1(4) .
Mn1 N5 C51 C52 132.0(2) 2_656
Mn1 N5 C51 C52 -118.9(2) .
Mn1 N5 C51 C56 -46.0(3) 2_656
Mn1 N5 C51 C56 63.1(3) .
N5 C51 C56 C55 178.0(2) .
C52 C51 C56 C55 -0.1(4) .
N5 C51 C52 C53 -176.6(3) .
C56 C51 C52 C53 1.5(4) .
C53 C54 C55 C56 0.7(5) .
C51 C56 C55 C54 -1.0(4) .
C55 C54 C53 C52 0.6(5) .
C51 C52 C53 C54 -1.8(5) .
C42 N4 C46 C45 0.9(4) .
Mn1 N4 C46 C45 -170.4(2) .
C42 N4 C46 C36 -178.3(2) .
Mn1 N4 C46 C36 10.4(3) .
C43 C44 C45 C46 -0.3(4) .
N4 C46 C45 C44 -0.2(4) .
C36 C46 C45 C44 179.0(3) .
C46 N4 C42 C43 -1.2(4) .
Mn1 N4 C42 C43 169.5(2) .
C45 C44 C43 C42 0.0(4) .
N4 C42 C43 C44 0.7(5) .
C32 N3 C36 C35 -3.5(4) .
Mn1 N3 C36 C35 164.3(2) .
C32 N3 C36 C46 176.6(2) .
Mn1 N3 C36 C46 -15.7(3) .
N4 C46 C36 N3 3.4(3) .
C45 C46 C36 N3 -175.8(2) .
N4 C46 C36 C35 -176.5(2) .
C45 C46 C36 C35 4.3(4) .
C36 N3 C32 C33 1.0(4) .
Mn1 N3 C32 C33 -166.0(2) .
N3 C32 C33 C34 1.6(4) .
N3 C36 C35 C34 3.4(4) .
C46 C36 C35 C34 -176.7(3) .
C32 C33 C34 C35 -1.6(5) .
C36 C35 C34 C33 -0.7(5) .
